data_7710001
loop_
_publ_author_name
'Jiang, Lin-Tao'
'Li, Ming-Ze'
'Jiang, Xiao-Ming'
'Liu, Bin-Wen'
'Guo, Guo-Cong'

_publ_section_title
;
 AIn4S6Cl (A = Rb and Cs) and Pb5Sn3Q10Cl2 (Q = S and Se): quaternary
 chalcohalides with mixed anionic coordination exhibit photocurrent
 responses
;
_journal_name_full 'Dalton Transactions'
_journal_paper_doi 10.1039/D2DT00350C
_journal_year 2022
_chemical_formula_moiety 'Cl2 Cs2 In8 S12'
_chemical_formula_sum 'Cl2 Cs2 In8 S12'
_chemical_formula_weight 1640.00
_chemical_melting_point ?
_chemical_name_common CsIn4S6Cl
_space_group_crystal_system monoclinic
_space_group_IT_number 14
_space_group_name_Hall '-P 2ybc'
_space_group_name_H-M_alt 'P 1 21/c 1'
_audit_creation_method SHELXL-2013
_audit_update_record
;
2022-01-07 deposited with the CCDC.	2022-03-15 downloaded from the CCDC.
;
_cell_angle_alpha 90
_cell_angle_beta 94.616(4)
_cell_angle_gamma 90
_cell_formula_units_Z 2
_cell_length_a 7.5885(4)
_cell_length_b 6.6368(3)
_cell_length_c 25.0119(11)
_cell_measurement_reflns_used 5436
_cell_measurement_temperature 293(2)
_cell_measurement_theta_max 29.7380
_cell_measurement_theta_min 2.6870
_cell_volume 1255.60(10)
_computing_cell_refinement 'CrysAlisPro 1.171.40.59a (Rigaku OD, 2019)'
_computing_data_collection 'CrysAlisPro 1.171.40.59a (Rigaku OD, 2019)'
_computing_data_reduction 'CrysAlisPro 1.171.40.59a (Rigaku OD, 2019)'
_computing_publication_material 'SHELXL-2013 (Sheldrick, 2013)'
_computing_structure_refinement 'SHELXL-2013 (Sheldrick, 2013)'
_computing_structure_solution 'SHELXL-2013 (Sheldrick, 2013)'
_diffrn_ambient_temperature 293(2)
_diffrn_detector_area_resol_mean 10.0000
_diffrn_measured_fraction_theta_full 0.996
_diffrn_measured_fraction_theta_max 0.996
_diffrn_measurement_device_type 'ROD, Synergy Custom DW system, HyPix'
_diffrn_measurement_method CCD_Profile_fitting
_diffrn_radiation_type MoK\a
_diffrn_radiation_wavelength 0.71073
_diffrn_reflns_av_R_equivalents 0.0263
_diffrn_reflns_av_unetI/netI 0.0271
_diffrn_reflns_Laue_measured_fraction_full 0.996
_diffrn_reflns_Laue_measured_fraction_max 0.996
_diffrn_reflns_limit_h_max 7
_diffrn_reflns_limit_h_min -9
_diffrn_reflns_limit_k_max 6
_diffrn_reflns_limit_k_min -8
_diffrn_reflns_limit_l_max 30
_diffrn_reflns_limit_l_min -27
_diffrn_reflns_number 6619
_diffrn_reflns_point_group_measured_fraction_full 0.996
_diffrn_reflns_point_group_measured_fraction_max 0.996
_diffrn_reflns_theta_full 25.242
_diffrn_reflns_theta_max 25.498
_diffrn_reflns_theta_min 1.634
_exptl_absorpt_coefficient_mu 11.268
_exptl_absorpt_correction_T_max 1.00000
_exptl_absorpt_correction_T_min 0.39429
_exptl_absorpt_correction_type multi-scan
_exptl_absorpt_process_details
;
CrysAlisPro 1.171.41.64a (Rigaku Oxford Diffraction, 2020)
Empirical absorption correction using spherical harmonics,
 implemented in SCALE3 ABSPACK scaling algorithm.
;
_exptl_crystal_colour yellow
_exptl_crystal_density_diffrn 4.338
_exptl_crystal_density_meas ?
_exptl_crystal_description flake
_exptl_crystal_F_000 1456
_exptl_crystal_size_max 0.125
_exptl_crystal_size_mid 0.120
_exptl_crystal_size_min 0.085
_refine_diff_density_max 3.928
_refine_diff_density_min -1.932
_refine_diff_density_rms 0.518
_refine_ls_extinction_method none
_refine_ls_goodness_of_fit_ref 1.019
_refine_ls_hydrogen_treatment undef
_refine_ls_matrix_type full
_refine_ls_number_parameters 109
_refine_ls_number_reflns 2320
_refine_ls_number_restraints 0
_refine_ls_restrained_S_all 1.019
_refine_ls_R_factor_all 0.0745
_refine_ls_R_factor_gt 0.0692
_refine_ls_shift/su_max 0.001
_refine_ls_shift/su_mean 0.000
_refine_ls_structure_factor_coef Fsqd
_refine_ls_weighting_details
;
 w=1/[\s^2^(Fo^2^)+(0.1986P)^2^+52.8978P]
 where P=(Fo^2^+2Fc^2^)/3
;
_refine_ls_weighting_scheme calc
_refine_ls_wR_factor_gt 0.2516
_refine_ls_wR_factor_ref 0.2598
_reflns_Friedel_coverage 0.000
_reflns_number_gt 2041
_reflns_number_total 2320
_reflns_threshold_expression 'I > 2\s(I)'
_cod_data_source_file d2dt00350c2.cif
_cod_data_source_block CsIn4S6Cl
_cod_depositor_comments
;
The following automatic conversions were performed:

data item '_chemical_melting_point' value 'not measured' was changed
to '?' -- the value is undefined or not given.

data item '_exptl_crystal_density_meas' value 'not measured' was
changed to '?' -- the value is perceived as not measured.

Automatic conversion script
Id: cif_fix_values 7556 2019-12-06 15:28:31Z antanas 
;
_cod_original_sg_symbol_H-M 'P 21/c'
_cod_database_code 7710001
_shelx_space_group_comment
;
The symmetry employed for this shelxl refinement is uniquely defined
by the following loop, which should always be used as a source of
symmetry information in preference to the above space-group names.
They are only intended as comments.
;
_shelxl_version_number 2013-2

loop_
_space_group_symop_operation_xyz
'x, y, z'
'-x, y+1/2, -z+1/2'
'-x, -y, -z'
'x, -y-1/2, z-1/2'

loop_
_atom_site_label
_atom_site_type_symbol
_atom_site_fract_x
_atom_site_fract_y
_atom_site_fract_z
_atom_site_U_iso_or_equiv
_atom_site_adp_type
_atom_site_occupancy
_atom_site_site_symmetry_order
_atom_site_calc_flag
_atom_site_refinement_flags_posn
_atom_site_refinement_flags_adp
_atom_site_refinement_flags_occupancy
_atom_site_disorder_assembly
_atom_site_disorder_group
In1 In 0.35485(16) 0.09161(16) 0.43549(5) 0.0162(4) Uani 1 1 d . . . . .
In2 In 0.83594(15) 0.08540(17) 0.36597(5) 0.0175(4) Uani 1 1 d . . . . .
Cs3 Cs 0.2883(2) 0.09945(19) 0.25879(5) 0.0362(5) Uani 1 1 d . . . . .
In4 In 0.60634(16) -0.40940(17) 0.43444(5) 0.0167(4) Uani 1 1 d . . . . .
In5 In 0.10772(16) 0.57401(17) 0.43457(5) 0.0171(4) Uani 1 1 d . . . . .
S6 S 0.3493(6) 0.4156(5) 0.38204(17) 0.0142(9) Uani 1 1 d . . . . .
S8 S 0.1115(5) -0.0975(6) 0.37960(17) 0.0146(9) Uani 1 1 d . . . . .
S10 S 0.6163(5) 0.2408(6) 0.50195(15) 0.0163(9) Uani 1 1 d . . . . .
S11 S 0.1370(5) 0.2774(6) 0.50125(15) 0.0150(9) Uani 1 1 d . . . . .
S12 S 0.5652(6) -0.0950(6) 0.37404(18) 0.0174(9) Uani 1 1 d . . . . .
S17 S 0.8419(5) 0.4479(6) 0.37589(17) 0.0148(8) Uani 1 1 d . . . . .
Cl22 Cl 0.8101(7) 0.0957(7) 0.26502(19) 0.0304(11) Uani 1 1 d . . . . .

loop_
_atom_site_aniso_label
_atom_site_aniso_U_11
_atom_site_aniso_U_22
_atom_site_aniso_U_33
_atom_site_aniso_U_23
_atom_site_aniso_U_13
_atom_site_aniso_U_12
In1 0.0161(7) 0.0102(7) 0.0218(7) 0.0001(4) -0.0020(5) -0.0001(4)
In2 0.0145(7) 0.0117(7) 0.0260(8) 0.0000(4) -0.0010(5) 0.0001(4)
Cs3 0.0511(10) 0.0240(8) 0.0326(8) -0.0016(5) -0.0033(6) -0.0015(5)
In4 0.0128(7) 0.0138(7) 0.0232(8) -0.0018(4) -0.0008(5) -0.0002(4)
In5 0.0148(7) 0.0115(7) 0.0247(8) 0.0018(4) 0.0002(5) 0.0003(4)
S6 0.0108(19) 0.0094(19) 0.022(2) 0.0005(14) -0.0011(15) 0.0000(14)
S8 0.0085(19) 0.0109(19) 0.024(2) 0.0030(14) -0.0013(15) -0.0002(14)
S10 0.015(2) 0.014(2) 0.020(2) -0.0014(15) 0.0009(16) 0.0017(16)
S11 0.013(2) 0.0107(19) 0.022(2) 0.0005(14) 0.0017(15) 0.0010(14)
S12 0.015(2) 0.010(2) 0.027(2) 0.0022(15) 0.0018(16) 0.0012(15)
S17 0.0123(19) 0.0117(19) 0.020(2) -0.0025(14) 0.0010(15) -0.0014(15)
Cl22 0.044(3) 0.023(2) 0.023(2) -0.0021(16) -0.002(2) -0.0031(19)

loop_
_atom_type_symbol
_atom_type_description
_atom_type_scat_dispersion_real
_atom_type_scat_dispersion_imag
_atom_type_scat_source
S S 0.1246 0.1234 'International Tables Vol C Tables 4.2.6.8 and 6.1.1.4'
Cl Cl 0.1484 0.1585 'International Tables Vol C Tables 4.2.6.8 and 6.1.1.4'
In In -0.7276 1.3100 'International Tables Vol C Tables 4.2.6.8 and 6.1.1.4'
Cs Cs -0.3680 2.1192 'International Tables Vol C Tables 4.2.6.8 and 6.1.1.4'

loop_
_geom_angle_atom_site_label_1
_geom_angle_atom_site_label_2
_geom_angle_atom_site_label_3
_geom_angle
_geom_angle_site_symmetry_1
_geom_angle_site_symmetry_3
_geom_angle_publ_flag
S6 In1 S8 98.51(14) . . ?
S6 In1 S12 94.41(14) . . ?
S8 In1 S12 83.93(14) . . ?
S6 In1 S10 89.64(13) . . ?
S8 In1 S10 171.82(13) . . ?
S12 In1 S10 94.77(13) . . ?
S6 In1 S10 175.10(14) . 3_656 ?
S8 In1 S10 86.39(13) . 3_656 ?
S12 In1 S10 85.93(12) . 3_656 ?
S10 In1 S10 85.46(13) . 3_656 ?
S6 In1 S11 87.09(13) . . ?
S8 In1 S11 96.07(13) . . ?
S12 In1 S11 178.49(13) . . ?
S10 In1 S11 85.01(12) . . ?
S10 In1 S11 92.56(12) 3_656 . ?
S6 In1 Cs3 57.63(10) . . ?
S8 In1 Cs3 55.78(10) . . ?
S12 In1 Cs3 56.12(10) . . ?
S10 In1 Cs3 129.67(9) . . ?
S10 In1 Cs3 125.97(9) 3_656 . ?
S11 In1 Cs3 125.09(9) . . ?
S12 In2 S8 118.29(14) . 1_655 ?
S12 In2 S17 119.78(15) . . ?
S8 In2 S17 118.43(15) 1_655 . ?
S12 In2 Cl22 95.72(17) . . ?
S8 In2 Cl22 98.72(17) 1_655 . ?
S17 In2 Cl22 94.31(15) . . ?
S12 In2 Cs3 139.07(11) . 1_655 ?
S8 In2 Cs3 53.49(10) 1_655 1_655 ?
S17 In2 Cs3 91.80(10) . 1_655 ?
Cl22 In2 Cs3 53.60(13) . 1_655 ?
S12 In2 Cs3 64.60(11) . 2_645 ?
S8 In2 Cs3 82.50(10) 1_655 2_645 ?
S17 In2 Cs3 141.20(11) . 2_645 ?
Cl22 In2 Cs3 48.24(10) . 2_645 ?
Cs3 In2 Cs3 74.48(3) 1_655 2_645 ?
Cl22 Cs3 Cl22 149.11(18) 2_655 2_645 ?
Cl22 Cs3 S17 93.84(11) 2_655 2_645 ?
Cl22 Cs3 S17 61.82(10) 2_645 2_645 ?
Cl22 Cs3 Cl22 79.04(11) 2_655 1_455 ?
Cl22 Cs3 Cl22 78.43(12) 2_645 1_455 ?
S17 Cs3 Cl22 80.67(10) 2_645 1_455 ?
Cl22 Cs3 S8 113.58(12) 2_655 . ?
Cl22 Cs3 S8 73.03(11) 2_645 . ?
S17 Cs3 S8 125.98(10) 2_645 . ?
Cl22 Cs3 S8 61.84(10) 1_455 . ?
Cl22 Cs3 S12 125.45(11) 2_655 . ?
Cl22 Cs3 S12 84.11(10) 2_645 . ?
S17 Cs3 S12 137.68(10) 2_645 . ?
Cl22 Cs3 S12 118.30(11) 1_455 . ?
S8 Cs3 S12 56.46(10) . . ?
Cl22 Cs3 S6 67.21(10) 2_655 . ?
Cl22 Cs3 S6 134.09(11) 2_645 . ?
S17 Cs3 S6 160.67(10) 2_645 . ?
Cl22 Cs3 S6 91.51(10) 1_455 . ?
S8 Cs3 S6 62.99(9) . . ?
S12 Cs3 S6 61.46(9) . . ?
Cl22 Cs3 Cl22 102.54(13) 2_655 . ?
Cl22 Cs3 Cl22 101.65(12) 2_645 . ?
S17 Cs3 Cl22 103.61(10) 2_645 . ?
Cl22 Cs3 Cl22 175.24(15) 1_455 . ?
S8 Cs3 Cl22 113.55(10) . . ?
S12 Cs3 Cl22 57.10(10) . . ?
S6 Cs3 Cl22 85.03(10) . . ?
Cl22 Cs3 S12 56.96(11) 2_655 2_655 ?
Cl22 Cs3 S12 113.85(11) 2_645 2_655 ?
S17 Cs3 S12 56.72(9) 2_645 2_655 ?
Cl22 Cs3 S12 111.84(10) 1_455 2_655 ?
S8 Cs3 S12 170.34(10) . 2_655 ?
S12 Cs3 S12 129.27(7) . 2_655 ?
S6 Cs3 S12 111.48(9) . 2_655 ?
Cl22 Cs3 S12 72.56(9) . 2_655 ?
Cl22 Cs3 In1 101.06(9) 2_655 . ?
Cl22 Cs3 In1 99.59(9) 2_645 . ?
S17 Cs3 In1 160.28(8) 2_645 . ?
Cl22 Cs3 In1 89.49(8) 1_455 . ?
S8 Cs3 In1 35.40(7) . . ?
S12 Cs3 In1 36.35(7) . . ?
S6 Cs3 In1 34.99(6) . . ?
Cl22 Cs3 In1 85.80(8) . . ?
S12 Cs3 In1 142.90(7) 2_655 . ?
Cl22 Cs3 In2 87.57(10) 2_655 1_455 ?
Cl22 Cs3 In2 85.34(10) 2_645 1_455 ?
S17 Cs3 In2 112.77(8) 2_645 1_455 ?
Cl22 Cs3 In2 33.78(8) 1_455 1_455 ?
S8 Cs3 In2 32.22(6) . 1_455 ?
S12 Cs3 In2 86.62(8) . 1_455 ?
S6 Cs3 In2 64.61(7) . 1_455 ?
Cl22 Cs3 In2 141.50(8) . 1_455 ?
S12 Cs3 In2 139.01(7) 2_655 1_455 ?
In1 Cs3 In2 55.72(3) . 1_455 ?
Cl22 Cs3 In2 33.32(8) 2_655 2_655 ?
Cl22 Cs3 In2 122.54(9) 2_645 2_655 ?
S17 Cs3 In2 61.68(7) 2_645 2_655 ?
Cl22 Cs3 In2 83.21(8) 1_455 2_655 ?
S8 Cs3 In2 139.07(8) . 2_655 ?
S12 Cs3 In2 150.07(8) . 2_655 ?
S6 Cs3 In2 100.01(7) . 2_655 ?
Cl22 Cs3 In2 100.60(7) . 2_655 ?
S12 Cs3 In2 31.75(6) 2_655 2_655 ?
In1 Cs3 In2 134.36(4) . 2_655 ?
In2 Cs3 In2 107.28(4) 1_455 2_655 ?
S6 In4 S11 170.79(14) 1_545 3_656 ?
S6 In4 S12 90.91(14) 1_545 . ?
S11 In4 S12 98.06(14) 3_656 . ?
S6 In4 S17 94.45(13) 1_545 1_545 ?
S11 In4 S17 87.46(13) 3_656 1_545 ?
S12 In4 S17 91.22(14) . 1_545 ?
S6 In4 S10 90.15(13) 1_545 3_656 ?
S11 In4 S10 88.18(12) 3_656 3_656 ?
S12 In4 S10 87.55(13) . 3_656 ?
S17 In4 S10 175.26(13) 1_545 3_656 ?
S6 In4 S10 85.22(12) 1_545 1_545 ?
S11 In4 S10 85.69(12) 3_656 1_545 ?
S12 In4 S10 174.57(14) . 1_545 ?
S17 In4 S10 92.88(12) 1_545 1_545 ?
S10 In4 S10 88.65(12) 3_656 1_545 ?
S17 In5 S6 97.82(14) 1_455 . ?
S17 In5 S11 98.35(14) 1_455 . ?
S6 In5 S11 89.46(13) . . ?
S17 In5 S8 90.74(14) 1_455 1_565 ?
S6 In5 S8 91.97(14) . 1_565 ?
S11 In5 S8 170.52(14) . 1_565 ?
S17 In5 S11 85.00(13) 1_455 3_566 ?
S6 In5 S11 174.61(13) . 3_566 ?
S11 In5 S11 85.58(13) . 3_566 ?
S8 In5 S11 92.60(13) 1_565 3_566 ?
S17 In5 S10 173.19(13) 1_455 3_666 ?
S6 In5 S10 86.44(13) . 3_666 ?
S11 In5 S10 86.96(12) . 3_666 ?
S8 In5 S10 83.78(13) 1_565 3_666 ?
S11 In5 S10 91.20(12) 3_566 3_666 ?
In1 S6 In4 97.84(15) . 1_565 ?
In1 S6 In5 93.42(15) . . ?
In4 S6 In5 95.68(14) 1_565 . ?
In1 S6 Cs3 87.38(11) . . ?
In4 S6 Cs3 136.31(15) 1_565 . ?
In5 S6 Cs3 127.44(15) . . ?
In2 S8 In1 114.17(16) 1_455 . ?
In2 S8 In5 116.94(17) 1_455 1_545 ?
In1 S8 In5 99.33(15) . 1_545 ?
In2 S8 Cs3 94.29(12) 1_455 . ?
In1 S8 Cs3 88.82(11) . . ?
In5 S8 Cs3 139.96(15) 1_545 . ?
In4 S10 In1 92.99(13) 3_656 . ?
In4 S10 In1 91.30(12) 3_656 3_656 ?
In1 S10 In1 94.54(13) . 3_656 ?
In4 S10 In5 87.61(11) 3_656 3_666 ?
In1 S10 In5 174.95(17) . 3_666 ?
In1 S10 In5 90.46(12) 3_656 3_666 ?
In4 S10 In4 91.35(12) 3_656 1_565 ?
In1 S10 In4 87.17(11) . 1_565 ?
In1 S10 In4 176.77(16) 3_656 1_565 ?
In5 S10 In4 87.81(11) 3_666 1_565 ?
In4 S11 In5 99.53(14) 3_656 . ?
In4 S11 In1 93.78(13) 3_656 . ?
In5 S11 In1 88.85(12) . . ?
In4 S11 In5 91.48(13) 3_656 3_566 ?
In5 S11 In5 94.42(13) . 3_566 ?
In1 S11 In5 173.27(17) . 3_566 ?
In2 S12 In4 112.86(17) . . ?
In2 S12 In1 112.35(16) . . ?
In4 S12 In1 95.14(15) . . ?
In2 S12 Cs3 101.47(14) . . ?
In4 S12 Cs3 141.30(16) . . ?
In1 S12 Cs3 87.53(12) . . ?
In2 S12 Cs3 83.65(12) . 2_645 ?
In4 S12 Cs3 92.65(11) . 2_645 ?
In1 S12 Cs3 157.51(16) . 2_645 ?
Cs3 S12 Cs3 73.37(9) . 2_645 ?
In2 S17 In5 113.25(17) . 1_655 ?
In2 S17 In4 114.53(16) . 1_565 ?
In5 S17 In4 96.05(14) 1_655 1_565 ?
In2 S17 Cs3 100.47(13) . 2_655 ?
In5 S17 Cs3 126.72(15) 1_655 2_655 ?
In4 S17 Cs3 106.24(13) 1_565 2_655 ?
In2 Cl22 Cs3 98.44(15) . 2_645 ?
In2 Cl22 Cs3 101.35(14) . 2_655 ?
Cs3 Cl22 Cs3 149.11(18) 2_645 2_655 ?
In2 Cl22 Cs3 92.62(15) . 1_655 ?
Cs3 Cl22 Cs3 101.73(13) 2_645 1_655 ?
Cs3 Cl22 Cs3 100.80(13) 2_655 1_655 ?
In2 Cl22 Cs3 92.10(15) . . ?
Cs3 Cl22 Cs3 78.17(11) 2_645 . ?
Cs3 Cl22 Cs3 77.63(11) 2_655 . ?
Cs3 Cl22 Cs3 175.24(15) 1_655 . ?

loop_
_geom_bond_atom_site_label_1
_geom_bond_atom_site_label_2
_geom_bond_distance
_geom_bond_site_symmetry_2
_geom_bond_publ_flag
In1 S6 2.531(4) . ?
In1 S8 2.554(4) . ?
In1 S12 2.615(5) . ?
In1 S10 2.674(4) . ?
In1 S10 2.703(4) 3_656 ?
In1 S11 2.720(4) . ?
In1 Cs3 4.4081(18) . ?
In2 S12 2.400(4) . ?
In2 S8 2.418(4) 1_655 ?
In2 S17 2.419(4) . ?
In2 Cl22 2.518(5) . ?
In2 Cs3 4.523(2) 1_655 ?
In2 Cs3 4.5337(17) 2_645 ?
Cs3 Cl22 3.419(4) 2_655 ?
Cs3 Cl22 3.467(5) 2_645 ?
Cs3 S17 3.578(4) 2_645 ?
Cs3 Cl22 3.644(6) 1_455 ?
Cs3 S8 3.646(5) . ?
Cs3 S12 3.663(5) . ?
Cs3 S6 3.727(4) . ?
Cs3 Cl22 3.951(6) . ?
Cs3 S12 4.121(5) 2_655 ?
Cs3 In2 4.523(2) 1_455 ?
Cs3 In2 4.5337(17) 2_655 ?
In4 S6 2.541(4) 1_545 ?
In4 S11 2.578(4) 3_656 ?
In4 S12 2.580(4) . ?
In4 S17 2.580(4) 1_545 ?
In4 S10 2.659(4) 3_656 ?
In4 S10 2.868(4) 1_545 ?
In5 S17 2.539(4) 1_455 ?
In5 S6 2.565(4) . ?
In5 S11 2.578(4) . ?
In5 S8 2.579(4) 1_565 ?
In5 S11 2.735(4) 3_566 ?
In5 S10 2.807(4) 3_666 ?
S6 In4 2.541(4) 1_565 ?
S8 In2 2.418(4) 1_455 ?
S8 In5 2.579(4) 1_545 ?
S10 In4 2.659(4) 3_656 ?
S10 In1 2.703(4) 3_656 ?
S10 In5 2.807(4) 3_666 ?
S10 In4 2.868(4) 1_565 ?
S11 In4 2.578(4) 3_656 ?
S11 In5 2.735(4) 3_566 ?
S12 Cs3 4.121(5) 2_645 ?
S17 In5 2.539(4) 1_655 ?
S17 In4 2.581(4) 1_565 ?
S17 Cs3 3.578(4) 2_655 ?
Cl22 Cs3 3.419(4) 2_645 ?
Cl22 Cs3 3.467(5) 2_655 ?
Cl22 Cs3 3.644(6) 1_655 ?
